data_4104442
loop_
_publ_author_name
'Shi-Yao Yang'
'Pan\<ce Naumov'
'Shunichi Fukuzumi'

_publ_section_title
;
 Topochemical Limits for Solid-State Photoreactivity by Fine Tuning of the
 \p-\p Interactions
;
_journal_name_full 'Journal of the American Chemical Society'
_journal_page_first 7247
_journal_page_last 7249
_journal_paper_doi 10.1021/ja902094b
_journal_volume 131
_journal_year 2009
_chemical_formula_moiety 'C12 H9 O4, H3 O'
_chemical_formula_sum 'C12 H12 O5'
_chemical_formula_weight 236.22
_chemical_name_systematic
; 
 ? 
;
_space_group_IT_number 28
_symmetry_cell_setting orthorhombic
_symmetry_space_group_name_Hall 'P 2 -2a'
_symmetry_space_group_name_H-M 'P m a 2'
_atom_sites_solution_hydrogens geom
_atom_sites_solution_primary direct
_atom_sites_solution_secondary difmap
_audit_creation_method SHELXL-97
_cell_angle_alpha 90.00
_cell_angle_beta 90.00
_cell_angle_gamma 90.00
_cell_formula_units_Z 2
_cell_length_a 24.7573(11)
_cell_length_b 5.6223(2)
_cell_length_c 3.8806(2)
_cell_measurement_reflns_used 2283
_cell_measurement_temperature 296(2)
_cell_measurement_theta_max 22.9641
_cell_measurement_theta_min 3.2915
_cell_volume 540.15(4)
_computing_cell_refinement 'APEX2 (Bruker, 2006)'
_computing_data_collection 'APEX2 (Bruker, 2006)'
_computing_data_reduction 'SAINT (Bruker, 2003)'
_computing_molecular_graphics 'ORTEP-II (Johnson, 1976)'
_computing_publication_material 'SHELXL-97 (Sheldrick, 1997)'
_computing_structure_refinement 'SHELXL-97 (Sheldrick, 1997)'
_computing_structure_solution 'SHELXS-97 (Sheldrick, 1997)'
_diffrn_ambient_temperature 296(2)
_diffrn_measured_fraction_theta_full 1.000
_diffrn_measured_fraction_theta_max 1.000
_diffrn_measurement_device_type 'APEX2 with CCD detector'
_diffrn_measurement_method 'omega scans'
_diffrn_radiation_monochromator 'Bruker Helios Confocal multilayered mirror'
_diffrn_radiation_source 'rotating anode'
_diffrn_radiation_type MoK\a
_diffrn_radiation_wavelength 0.71073
_diffrn_reflns_av_R_equivalents 0.0361
_diffrn_reflns_av_sigmaI/netI 0.0224
_diffrn_reflns_limit_h_max 26
_diffrn_reflns_limit_h_min -27
_diffrn_reflns_limit_k_max 5
_diffrn_reflns_limit_k_min -6
_diffrn_reflns_limit_l_max 4
_diffrn_reflns_limit_l_min -4
_diffrn_reflns_number 4582
_diffrn_reflns_theta_full 23.12
_diffrn_reflns_theta_max 23.12
_diffrn_reflns_theta_min 1.65
_exptl_absorpt_coefficient_mu 0.114
_exptl_absorpt_correction_T_max 0.9966
_exptl_absorpt_correction_T_min 0.9809
_exptl_absorpt_correction_type empirical
_exptl_absorpt_process_details 'SADABS (1996)'
_exptl_crystal_colour colorless
_exptl_crystal_density_diffrn 1.452
_exptl_crystal_description needle
_exptl_crystal_F_000 248
_exptl_crystal_size_max 0.17
_exptl_crystal_size_mid 0.06
_exptl_crystal_size_min 0.03
_refine_diff_density_max 0.122
_refine_diff_density_min -0.178
_refine_diff_density_rms 0.032
_refine_ls_extinction_method none
_refine_ls_goodness_of_fit_ref 1.085
_refine_ls_hydrogen_treatment mixed
_refine_ls_matrix_type full
_refine_ls_number_parameters 91
_refine_ls_number_reflns 797
_refine_ls_number_restraints 1
_refine_ls_restrained_S_all 1.084
_refine_ls_R_factor_all 0.0344
_refine_ls_R_factor_gt 0.0297
_refine_ls_shift/su_max 0.000
_refine_ls_shift/su_mean 0.000
_refine_ls_structure_factor_coef Fsqd
_refine_ls_weighting_details 'calc w=1/[\s^2^(Fo^2^)+(0.0279P)^2^+0.2334P] where P=(Fo^2^+2Fc^2^)/3'
_refine_ls_weighting_scheme calc
_refine_ls_wR_factor_gt 0.0711
_refine_ls_wR_factor_ref 0.0742
_reflns_number_gt 729
_reflns_number_total 797
_reflns_threshold_expression >2sigma(I)
_cod_data_source_file ja902094b_si_006.cif
_cod_data_source_block y
_cod_database_code 4104442

loop_
_symmetry_equiv_pos_as_xyz
'x, y, z'
'-x, -y, z'
'x+1/2, -y, z'
'-x+1/2, y, z'

loop_
_atom_site_label
_atom_site_type_symbol
_atom_site_fract_x
_atom_site_fract_y
_atom_site_fract_z
_atom_site_U_iso_or_equiv
_atom_site_adp_type
_atom_site_occupancy
_atom_site_symmetry_multiplicity
_atom_site_calc_flag
_atom_site_refinement_flags
O1 O 0.45635(5) 0.8969(3) 0.8239(6) 0.0446(5) Uani 1 1 d .
H1 H 0.5000 1.0000 0.849(17) 0.092(14) Uiso 1 2 d S
O2 O 0.42302(6) 1.2437(3) 0.9892(6) 0.0516(6) Uani 1 1 d .
O1W O 0.5000 0.5000 0.3813(9) 0.0587(8) Uani 1 2 d S
H2 H 0.4686(12) 0.391(6) 0.204(8) 0.040(9) Uiso 0.75 1 d P
H3 H 0.4699(12) 0.614(6) 0.551(9) 0.049(10) Uiso 0.75 1 d P
C1 C 0.2500 0.7484(5) 0.6536(8) 0.0295(8) Uani 1 2 d S
H1A H 0.2500 0.8928 0.7705 0.035 Uiso 1 2 calc SR
C2 C 0.29905(8) 0.6441(4) 0.5691(6) 0.0277(5) Uani 1 1 d .
C3 C 0.29831(7) 0.4303(4) 0.3898(7) 0.0323(6) Uani 1 1 d .
H3A H 0.3307 0.3579 0.3289 0.039 Uiso 1 1 calc R
C4 C 0.2500 0.3243(5) 0.3011(9) 0.0353(8) Uani 1 2 d S
H4A H 0.2500 0.1810 0.1813 0.042 Uiso 1 2 calc SR
C5 C 0.35167(8) 0.7452(4) 0.6597(6) 0.0322(6) Uani 1 1 d .
H5A H 0.3816 0.6528 0.6040 0.039 Uiso 1 1 calc R
C6 C 0.36212(8) 0.9505(4) 0.8100(7) 0.0342(6) Uani 1 1 d .
H6A H 0.3330 1.0457 0.8729 0.041 Uiso 1 1 calc R
C7 C 0.41657(8) 1.0380(4) 0.8839(6) 0.0317(5) Uani 1 1 d .

loop_
_atom_site_aniso_label
_atom_site_aniso_U_11
_atom_site_aniso_U_22
_atom_site_aniso_U_33
_atom_site_aniso_U_23
_atom_site_aniso_U_13
_atom_site_aniso_U_12
O1 0.0220(7) 0.0346(8) 0.0773(13) -0.0109(10) 0.0041(9) -0.0032(7)
O2 0.0335(9) 0.0398(10) 0.0814(15) -0.0218(10) -0.0077(9) -0.0020(8)
O1W 0.0540(15) 0.0568(16) 0.065(2) 0.000 0.000 -0.0062(14)
C1 0.0276(17) 0.0244(16) 0.036(2) -0.0058(14) 0.000 0.000
C2 0.0214(11) 0.0291(12) 0.0328(13) 0.0010(11) 0.0029(10) -0.0013(9)
C3 0.0255(11) 0.0312(11) 0.0402(14) -0.0059(12) 0.0034(12) 0.0037(9)
C4 0.0339(18) 0.0308(17) 0.041(2) -0.0119(16) 0.000 0.000
C5 0.0195(11) 0.0351(14) 0.0420(15) -0.0020(11) 0.0032(10) 0.0044(10)
C6 0.0237(10) 0.0334(12) 0.0454(16) -0.0030(14) 0.0002(10) 0.0019(10)
C7 0.0260(10) 0.0326(12) 0.0366(14) -0.0049(13) -0.0005(12) -0.0034(9)

loop_
_atom_type_symbol
_atom_type_description
_atom_type_scat_dispersion_real
_atom_type_scat_dispersion_imag
_atom_type_scat_source
C C 0.0033 0.0016 'International Tables Vol C Tables 4.2.6.8 and 6.1.1.4'
H H 0.0000 0.0000 'International Tables Vol C Tables 4.2.6.8 and 6.1.1.4'
O O 0.0106 0.0060 'International Tables Vol C Tables 4.2.6.8 and 6.1.1.4'

loop_
_geom_angle_atom_site_label_1
_geom_angle_atom_site_label_2
_geom_angle_atom_site_label_3
_geom_angle
_geom_angle_site_symmetry_1
_geom_angle_site_symmetry_3
C7 O1 H1 111.6(7) . .
H2 O1W H3 101(2) . .
C2 C1 C2 122.1(3) 4 .
C2 C1 H1A 119.0 4 .
C2 C1 H1A 119.0 . .
C1 C2 C3 118.2(2) . .
C1 C2 C5 123.88(19) . .
C3 C2 C5 117.91(19) . .
C4 C3 C2 120.7(2) . .
C4 C3 H3A 119.7 . .
C2 C3 H3A 119.7 . .
C3 C4 C3 120.1(3) . 4
C3 C4 H4A 119.9 . .
C3 C4 H4A 119.9 4 .
C6 C5 C2 128.4(2) . .
C6 C5 H5A 115.8 . .
C2 C5 H5A 115.8 . .
C5 C6 C7 124.2(2) . .
C5 C6 H6A 117.9 . .
C7 C6 H6A 117.9 . .
O2 C7 O1 122.55(18) . .
O2 C7 C6 119.85(18) . .
O1 C7 C6 117.56(18) . .

loop_
_geom_bond_atom_site_label_1
_geom_bond_atom_site_label_2
_geom_bond_distance
_geom_bond_site_symmetry_2
O1 C7 1.286(3) .
O1 H1 1.230(6) .
O2 C7 1.237(3) .
O1W H2 1.20(3) .
O1W H3 1.18(3) .
C1 C2 1.388(2) 4
C1 C2 1.388(2) .
C1 H1A 0.9300 .
C2 C3 1.389(3) .
C2 C5 1.464(3) .
C3 C4 1.380(2) .
C3 H3A 0.9300 .
C4 C3 1.380(2) 4
C4 H4A 0.9300 .
C5 C6 1.319(3) .
C5 H5A 0.9300 .
C6 C7 1.463(3) .
C6 H6A 0.9300 .

loop_
_geom_hbond_atom_site_label_D
_geom_hbond_atom_site_label_H
_geom_hbond_atom_site_label_A
_geom_hbond_distance_DH
_geom_hbond_distance_HA
_geom_hbond_distance_DA
_geom_hbond_angle_DHA
_geom_hbond_site_symmetry_A
O1W H3 O1 1.18(3) 1.94(3) 3.016(3) 149(2) .
O1 H1 O2 1.230(6) 2.410(15) 3.155(2) 116.4(7) 2_675
O1W H2 O2 1.20(3) 1.63(3) 2.833(3) 176(3) 1_544

loop_
_geom_torsion_atom_site_label_1
_geom_torsion_atom_site_label_2
_geom_torsion_atom_site_label_3
_geom_torsion_atom_site_label_4
_geom_torsion
_geom_torsion_site_symmetry_1
_geom_torsion_site_symmetry_4
C2 C1 C2 C3 1.0(4) 4 .
C2 C1 C2 C5 -178.62(19) 4 .
C1 C2 C3 C4 -0.5(4) . .
C5 C2 C3 C4 179.1(3) . .
C2 C3 C4 C3 0.1(5) . 4
C1 C2 C5 C6 -4.7(4) . .
C3 C2 C5 C6 175.7(3) . .
C2 C5 C6 C7 -178.8(2) . .
C5 C6 C7 O2 171.7(3) . .
C5 C6 C7 O1 -5.9(4) . .
